data_4348453
loop_
_publ_author_name
'Ogura, Satomi'
'Idobata, Yuki'
'Zhou, Biao'
'Kobayashi, Akiko'
'Takagi, Rina'
'Miyagawa, Kazuya'
'Kanoda, Kazushi'
'Kasai, Hidetaka'
'Nishibori, Eiji'
'Satoko, Chikatoshi'
'Delley, Bernard'

_publ_section_title
;
 Antiferromagnetic Ordering in the Single-Component Molecular Conductor
 [Pd(tmdt)2].
;
_journal_issue 15
_journal_name_full 'Inorganic chemistry'
_journal_page_first 7709
_journal_page_last 7716
_journal_paper_doi 10.1021/acs.inorgchem.6b01166
_journal_volume 55
_journal_year 2016
_chemical_formula_sum 'C18 H12 Pd S12'
_chemical_formula_weight 719.40
_space_group_crystal_system triclinic
_space_group_IT_number 2
_space_group_name_Hall '-P 1'
_space_group_name_H-M_alt 'P -1'
_atom_sites_solution_hydrogens geom
_audit_creation_method SHELXL-2013
_cell_angle_alpha 90.379(6)
_cell_angle_beta 96.298(7)
_cell_angle_gamma 103.663(7)
_cell_formula_units_Z 1
_cell_length_a 6.3609(6)
_cell_length_b 7.2892(7)
_cell_length_c 12.0695(10)
_cell_measurement_reflns_used 10587
_cell_measurement_temperature 150(2)
_cell_measurement_theta_max 20.160
_cell_measurement_theta_min 0.988
_cell_volume 540.19(9)
_computing_structure_refinement 'SHELXL-2013 (Sheldrick, 2013)'
_diffrn_ambient_temperature 150(2)
_diffrn_detector_area_resol_mean 10
_diffrn_measured_fraction_theta_full 0.999
_diffrn_measured_fraction_theta_max 0.994
_diffrn_measurement_device_type cylindrical_IP_camera_at_SPring-8_BL02B1
_diffrn_measurement_method 'phi or omega oscillation scans'
_diffrn_radiation_type synchrotron
_diffrn_radiation_wavelength 0.4136
_diffrn_reflns_av_unetI/netI 0.1156
_diffrn_reflns_Laue_measured_fraction_full 0.999
_diffrn_reflns_Laue_measured_fraction_max 0.994
_diffrn_reflns_limit_h_max 10
_diffrn_reflns_limit_h_min -10
_diffrn_reflns_limit_k_max 12
_diffrn_reflns_limit_k_min -12
_diffrn_reflns_limit_l_max 20
_diffrn_reflns_limit_l_min -20
_diffrn_reflns_number 19028
_diffrn_reflns_point_group_measured_fraction_full 0.999
_diffrn_reflns_point_group_measured_fraction_max 0.994
_diffrn_reflns_theta_full 14.369
_diffrn_reflns_theta_max 20.160
_diffrn_reflns_theta_min 0.988
_diffrn_source 'bending magnet'
_exptl_absorpt_coefficient_mu 1.402
_exptl_crystal_colour black
_exptl_crystal_density_diffrn 2.211
_exptl_crystal_description block
_exptl_crystal_F_000 358
_exptl_crystal_size_max 0.05
_exptl_crystal_size_mid 0.03
_exptl_crystal_size_min 0.02
_refine_diff_density_max 4.539
_refine_diff_density_min -1.447
_refine_diff_density_rms 0.323
_refine_ls_extinction_method none
_refine_ls_goodness_of_fit_ref 1.049
_refine_ls_hydrogen_treatment constr
_refine_ls_matrix_type full
_refine_ls_number_parameters 98
_refine_ls_number_reflns 19028
_refine_ls_number_restraints 0
_refine_ls_restrained_S_all 1.049
_refine_ls_R_factor_all 0.1277
_refine_ls_R_factor_gt 0.0776
_refine_ls_shift/su_max 0.000
_refine_ls_shift/su_mean 0.000
_refine_ls_structure_factor_coef Fsqd
_refine_ls_weighting_details 'w=1/[\s^2^(Fo^2^)+(0.1204P)^2^+0.7112P] where P=(Fo^2^+2Fc^2^)/3'
_refine_ls_weighting_scheme calc
_refine_ls_wR_factor_gt 0.1923
_refine_ls_wR_factor_ref 0.2323
_reflns_Friedel_coverage 0.000
_reflns_number_gt 12609
_reflns_number_total 19028
_reflns_threshold_expression 'I > 2\s(I)'
_cod_data_source_file ic6b01166_si_006.cif
_cod_data_source_block shelx
_cod_database_code 4348453
_shelx_space_group_comment
;
The symmetry employed for this shelxl refinement is uniquely defined
by the following loop, which should always be used as a source of
symmetry information in preference to the above space-group names.
They are only intended as comments.
;
_shelxl_version_number 2013-4

loop_
_space_group_symop_operation_xyz
'x, y, z'
'-x, -y, -z'

loop_
_atom_site_label
_atom_site_type_symbol
_atom_site_fract_x
_atom_site_fract_y
_atom_site_fract_z
_atom_site_U_iso_or_equiv
_atom_site_adp_type
_atom_site_occupancy
_atom_site_site_symmetry_order
_atom_site_calc_flag
_atom_site_refinement_flags_posn
_atom_site_refinement_flags_adp
_atom_site_refinement_flags_occupancy
Pd01 Pd -0.5000 0.5000 0.0000 0.01546(17) Uani 1 2 d S . P
S002 S -0.2405(3) 0.1891(3) 0.41902(13) 0.0194(3) Uani 1 1 d . . .
S003 S -0.8481(3) 0.4439(3) -0.09095(13) 0.0180(3) Uani 1 1 d . . .
S004 S 0.0248(3) 0.6730(3) 0.32913(13) 0.0190(3) Uani 1 1 d . . .
S005 S 0.1955(3) 0.1864(3) 0.35816(13) 0.0202(3) Uani 1 1 d . . .
S006 S -0.6296(3) 0.5606(3) 0.16337(13) 0.0188(3) Uani 1 1 d . . .
S007 S -0.4048(3) 0.6765(3) 0.39194(13) 0.0188(3) Uani 1 1 d . . .
C010 C 0.0364(10) 0.2242(9) 0.4609(5) 0.0161(11) Uiso 1 1 d . . .
C011 C -0.0220(11) 0.1314(10) 0.2540(6) 0.0175(11) Uiso 1 1 d . . .
C012 C -0.1294(10) 0.7159(9) 0.4326(5) 0.0145(11) Uiso 1 1 d . . .
C013 C -0.2195(11) 0.1323(10) 0.2809(5) 0.0180(12) Uiso 1 1 d . . .
C014 C -0.3941(11) 0.6146(10) 0.2533(6) 0.0178(12) Uiso 1 1 d . . .
C015 C -0.2655(11) 0.0448(11) 0.0892(6) 0.0208(13) Uiso 1 1 d . . .
H01A H -0.3216 -0.0875 0.0608 0.025 Uiso 1 1 calc R U .
H01B H -0.2843 0.1295 0.0270 0.025 Uiso 1 1 calc R U .
C016 C -0.3932(11) 0.0844(10) 0.1853(5) 0.0183(12) Uiso 1 1 d . . .
H01C H -0.4618 0.1912 0.1687 0.022 Uiso 1 1 calc R U .
H01D H -0.5069 -0.0286 0.1998 0.022 Uiso 1 1 calc R U .
C017 C -0.1915(10) 0.6121(9) 0.2238(5) 0.0154(11) Uiso 1 1 d . . .
C018 C -0.0216(11) 0.0792(10) 0.1341(6) 0.0197(13) Uiso 1 1 d . . .
H01E H 0.0324 -0.0364 0.1261 0.024 Uiso 1 1 calc R U .
H01F H 0.0685 0.1831 0.0953 0.024 Uiso 1 1 calc R U .

loop_
_atom_site_aniso_label
_atom_site_aniso_U_11
_atom_site_aniso_U_22
_atom_site_aniso_U_33
_atom_site_aniso_U_23
_atom_site_aniso_U_13
_atom_site_aniso_U_12
Pd01 0.0136(3) 0.0227(4) 0.0079(3) -0.0036(2) -0.0042(2) 0.0028(2)
S002 0.0143(7) 0.0309(10) 0.0120(7) -0.0051(6) -0.0032(5) 0.0058(6)
S003 0.0150(7) 0.0279(9) 0.0097(6) -0.0052(6) -0.0037(5) 0.0047(6)
S004 0.0147(7) 0.0302(9) 0.0109(6) -0.0053(6) -0.0042(5) 0.0059(6)
S005 0.0145(7) 0.0328(10) 0.0114(7) -0.0056(6) -0.0031(5) 0.0041(7)
S006 0.0138(7) 0.0306(9) 0.0098(6) -0.0048(6) -0.0039(5) 0.0033(6)
S007 0.0135(7) 0.0310(9) 0.0102(6) -0.0050(6) -0.0032(5) 0.0041(6)

loop_
_atom_type_symbol
_atom_type_description
_atom_type_scat_dispersion_real
_atom_type_scat_dispersion_imag
_atom_type_scat_source
C C -0.0001 0.0005 'International Tables Vol C Tables 4.2.6.8 and 6.1.1.4'
H H 0.0000 0.0000 'International Tables Vol C Tables 4.2.6.8 and 6.1.1.4'
S S 0.0444 0.0408 'International Tables Vol C Tables 4.2.6.8 and 6.1.1.4'
Pd Pd -0.5291 2.5715 'International Tables Vol C Tables 4.2.6.8 and 6.1.1.4'

loop_
_geom_angle_atom_site_label_1
_geom_angle_atom_site_label_2
_geom_angle_atom_site_label_3
_geom_angle
_geom_angle_site_symmetry_1
_geom_angle_site_symmetry_3
S006 Pd01 S006 180.0 . 2_465
S006 Pd01 S003 90.22(6) . 2_465
S006 Pd01 S003 89.78(6) 2_465 2_465
S006 Pd01 S003 89.78(6) . .
S006 Pd01 S003 90.22(6) 2_465 .
S003 Pd01 S003 180.0 2_465 .
C010 S002 C013 94.4(3) . .
C017 S003 Pd01 101.9(2) 2_465 .
C012 S004 C017 96.1(3) . .
C011 S005 C010 94.2(3) . .
C014 S006 Pd01 101.2(2) . .
C012 S007 C014 96.2(3) . .
C012 C010 S002 123.0(5) 2_566 .
C012 C010 S005 121.1(5) 2_566 .
S002 C010 S005 116.0(4) . .
C013 C011 C018 113.3(6) . .
C013 C011 S005 118.0(5) . .
C018 C011 S005 128.7(5) . .
C010 C012 S007 122.9(5) 2_566 .
C010 C012 S004 122.0(5) 2_566 .
S007 C012 S004 115.0(4) . .
C011 C013 C016 113.5(6) . .
C011 C013 S002 117.4(6) . .
C016 C013 S002 129.1(5) . .
C017 C014 S006 124.3(5) . .
C017 C014 S007 116.4(5) . .
S006 C014 S007 119.3(4) . .
C018 C015 C016 108.7(6) . .
C013 C016 C015 102.3(5) . .
C014 C017 S003 122.4(5) . 2_465
C014 C017 S004 116.2(5) . .
S003 C017 S004 121.4(4) 2_465 .
C011 C018 C015 102.2(5) . .

loop_
_geom_bond_atom_site_label_1
_geom_bond_atom_site_label_2
_geom_bond_distance
_geom_bond_site_symmetry_2
Pd01 S006 2.2979(15) .
Pd01 S006 2.2979(15) 2_465
Pd01 S003 2.3037(17) 2_465
Pd01 S003 2.3037(17) .
S002 C010 1.736(7) .
S002 C013 1.742(6) .
S003 C017 1.712(6) 2_465
S004 C012 1.740(6) .
S004 C017 1.739(7) .
S005 C011 1.734(7) .
S005 C010 1.743(6) .
S006 C014 1.714(7) .
S007 C012 1.722(6) .
S007 C014 1.743(7) .
C010 C012 1.377(9) 2_566
C011 C013 1.333(9) .
C011 C018 1.494(9) .
C012 C010 1.377(9) 2_566
C013 C016 1.486(10) .
C014 C017 1.378(9) .
C015 C018 1.547(10) .
C015 C016 1.550(9) .
C017 S003 1.712(6) 2_465
